data_1537023
loop_
_publ_author_name
'Zhang, Q.-Z.'
'Lu, C.-Z.'
'Liu, J.-H.'
'Wu, C.-D.'
'Yu, Y.-Q.'
'Yang, W.-B.'
'Yan, Y.'
'He, X.'

_publ_section_title
;
 Synthesis and structure of two Keggin-type heteropolyanions: [V Mo12
 O40]n(3n-) (1) and [H3 P Mo(V) Mo(VI)11 O40]1- (2)
;
_journal_name_full 'Journal of Cluster Science'
_journal_page_first 381
_journal_page_last 390
_journal_volume 14
_journal_year 2003
_chemical_formula_sum 'H38 K3 Mo12 O59 V'
_chemical_name_systematic 'K3 (V Mo12 O40) (H2 O)19'
_space_group_IT_number 221
_symmetry_space_group_name_Hall '-P 4 2 3'
_symmetry_space_group_name_H-M 'P m -3 m'
_cell_angle_alpha 90
_cell_angle_beta 90
_cell_angle_gamma 90
_cell_formula_units_Z 1
_cell_length_a 10.6513
_cell_length_b 10.6513
_cell_length_c 10.6513
_cell_volume 1208.392
_citation_journal_id_ASTM JCSCEB
_cod_data_source_file Zhang_JCSCEB_2003_1065.cif
_cod_data_source_block H38K3Mo12O59V1
_cod_original_formula_sum 'H38 K3 Mo12 O59 V1'
_cod_database_code 1537023

loop_
_symmetry_equiv_pos_as_xyz
x,y,z
-y,x,z
-x,-y,z
y,-x,z
x,-y,-z
y,x,-z
-x,y,-z
-y,-x,-z
z,x,y
-x,z,y
-z,-x,y
x,-z,y
z,-x,-y
x,z,-y
-z,x,-y
-x,-z,-y
y,z,x
y,-z,-x
z,y,-x
-y,z,-x
-z,-y,-x
-y,-z,x
z,-y,x
-z,y,x
-x,-y,-z
y,-x,-z
x,y,-z
-y,x,-z
-x,y,z
-y,-x,z
x,-y,z
y,x,z
-z,-x,-y
x,-z,-y
z,x,-y
-x,z,-y
-z,x,y
-x,-z,y
z,-x,y
x,z,y
-y,-z,-x
-y,z,x
-z,-y,x
y,-z,x
z,y,x
y,z,-x
-z,y,-x
z,-y,-x

loop_
_atom_site_label
_atom_site_type_symbol
_atom_site_fract_x
_atom_site_fract_y
_atom_site_fract_z
_atom_site_occupancy
_atom_site_U_iso_or_equiv
O5 O-2 0 0 1 1 0.0
O2 O-2 0.1593 0.5 0.1593 1 0.0
V1 V+5 0.5 0.5 0.5 1 0.0
O3 O-2 0.1982 0.3773 0.3773 1 0.0
O6 O-2 0 0.36 0 1 0.0
K1 K+1 0 0.5 0.5 1 0.0
O1 O-2 0.4126 0.4126 0.4126 0.53 0.0
O4 O-2 0 -0.2262 0.7738 1 0.0
Mo1 Mo+6 0.26711 0.5 0.26711 1 0.0
